data_1008169
loop_
_publ_author_name
'Blum, D.'
'Averbuch-Pouchot, M. T.'
'Guitel, J. C.'

_publ_section_title
;
 Structure du Dichromate de Baryum, Form \a
;
_journal_coden_ASTM ACBCAR
_journal_issue 11
_journal_name_full
;
 Acta Crystallographica, Section B: Structural Crystallography and
 Crystal Chemistry
;
_journal_page_first 2685
_journal_page_last 2687
_journal_paper_doi 10.1107/S0567740879010189
_journal_volume 35
_journal_year 1979
_chemical_formula_structural 'Ba Cr2 O7'
_chemical_formula_sum 'Ba Cr2 O7'
_chemical_name_systematic 'Barium dichromate - \a'
_space_group_IT_number 15
_symmetry_cell_setting monoclinic
_symmetry_Int_Tables_number 15
_symmetry_space_group_name_Hall '-C 2yc'
_symmetry_space_group_name_H-M 'C 1 2/c 1'
_cell_angle_alpha 90
_cell_angle_beta 95.53(5)
_cell_angle_gamma 90
_cell_formula_units_Z 16
_cell_length_a 16.31(2)
_cell_length_b 16.67(2)
_cell_length_c 9.474(5)
_cell_volume 2563.9
_refine_ls_R_factor_all 0.039
_cod_database_code 1008169

loop_
_symmetry_equiv_pos_as_xyz
x,y,z
-x,y,1/2-z
-x,-y,-z
x,-y,1/2+z
1/2+x,1/2+y,z
1/2-x,1/2+y,1/2-z
1/2-x,1/2-y,-z
1/2+x,1/2-y,1/2+z

loop_
_atom_site_label
_atom_site_type_symbol
_atom_site_symmetry_multiplicity
_atom_site_Wyckoff_symbol
_atom_site_fract_x
_atom_site_fract_y
_atom_site_fract_z
_atom_site_occupancy
_atom_site_attached_hydrogens
_atom_site_calc_flag
Ba1 Ba2+ 4 e 0. 0.45992(3) 0.25 1. 0 d
Ba2 Ba2+ 4 e 0. 0.04261(3) 0.25 1. 0 d
Ba3 Ba2+ 8 f 0.20500(2) 0.75605(2) 0.71895(4) 1. 0 d
Cr1 Cr6+ 8 f 0.17106(6) 0.42198(5) 0.5028(1) 1. 0 d
Cr2 Cr6+ 8 f 0.30709(6) 0.44080(6) 0.0070(1) 1. 0 d
Cr3 Cr6+ 8 f 0.41862(6) 0.32566(6) 0.4593(1) 1. 0 d
Cr4 Cr6+ 8 f 0.43633(5) 0.19075(5) 0.0614(1) 1. 0 d
O1 O2- 8 f 0.4041(3) 0.0208(3) 0.4527(6) 1. 0 d
O2 O2- 8 f 0.1361(3) 0.3631(3) 0.3750(6) 1. 0 d
O3 O2- 8 f 0.2905(4) 0.1265(3) 0.3647(6) 1. 0 d
O4 O2- 8 f 0.2467(3) 0.4821(3) 0.4288(6) 1. 0 d
O5 O2- 8 f 0.1366(3) 0.0991(3) 0.1137(6) 1. 0 d
O6 O2- 8 f 0.2452(3) 0.3736(4) 0.0615(8) 1. 0 d
O7 O2- 8 f 0.3623(4) 0.4775(4) 0.1339(7) 1. 0 d
O8 O2- 8 f 0.0778(3) 0.1796(3) 0.3683(5) 1. 0 d
O9 O2- 8 f 0.4579(4) 0.4114(3) 0.4179(7) 1. 0 d
O10 O2- 8 f 0.3257(3) 0.3155(4) 0.4002(8) 1. 0 d
O11 O2- 8 f 0.4743(3) 0.2458(3) 0.3898(6) 1. 0 d
O12 O2- 8 f 0.3542(3) 0.2430(3) 0.0839(6) 1. 0 d
O13 O2- 8 f 0.0613(3) 0.3286(3) 0.1078(5) 1. 0 d
O14 O2- 8 f 0.4360(3) 0.1089(3) 0.1513(6) 1. 0 d

loop_
_atom_type_symbol
_atom_type_oxidation_number
Ba2+ 2.000
Cr6+ 6.000
O2- -2.000
